data_4313918
loop_
_publ_author_name
'Hitoshi Miyasaka'
'Tomohiro Nezu'
'Fumiyasu Iwahori'
'Sachie Furukawa'
'Kunihisa Sugimoto'
'Rodolphe Cl\'erac'
'Ken-ichi Sugiura'
'Masahiro Yamashita'

_publ_section_title
;
 Heterometallic Hexanuclear Cluster with an S= 8 Spin Ground State:
 MnII{MnII(hfac)2}3{NiII(pao)3}2 (hfac-= Hexafluoroacetylacetonate, pao-=
 Pyridine-2-aldoximate)
;
_journal_name_full 'Inorganic Chemistry'
_journal_page_first 4501
_journal_page_last 4503
_journal_paper_doi 10.1021/ic034302o
_journal_volume 42
_journal_year 2003
_chemical_formula_moiety 'C66 H36 F36 N12 Mn4 O18 Ni2 '
_chemical_formula_sum 'C66 H36 F36 Mn4 N12 Ni2 O18'
_chemical_formula_weight 2306.17
_space_group_IT_number 96
_symmetry_cell_setting tetragonal
_symmetry_Int_Tables_number 96
_symmetry_space_group_name_Hall 'P 4nw 2abw'
_symmetry_space_group_name_H-M 'P 43 21 2'
_cell_angle_alpha 90
_cell_angle_beta 90
_cell_angle_gamma 90
_cell_formula_units_Z 4
_cell_length_a 16.7143(7)
_cell_length_b 16.7143(7)
_cell_length_c 30.610(2)
_cell_measurement_reflns_used 29834
_cell_measurement_temperature 123.1
_cell_measurement_theta_max 27.5
_cell_measurement_theta_min 3.0
_cell_volume 8551.4(8)
_computing_cell_refinement CrystalClear
_computing_data_collection CrystalClear
_computing_data_reduction CrystalStructure
_computing_publication_material 'CrystalStructure Ver. 3.00'
_computing_structure_refinement CRYSTALS
_computing_structure_solution SHELXS97
_diffrn_detector_area_resol_mean 14.71
_diffrn_measured_fraction_theta_full 0.9966
_diffrn_measured_fraction_theta_max 0.9966
_diffrn_measurement_device_type 'Rigaku Mercury'
_diffrn_measurement_method \w
_diffrn_radiation_type 'Mo K\a'
_diffrn_radiation_wavelength 0.7107
_diffrn_reflns_av_R_equivalents 0.063
_diffrn_reflns_limit_h_max 21
_diffrn_reflns_limit_h_min -21
_diffrn_reflns_limit_k_max 19
_diffrn_reflns_limit_k_min -21
_diffrn_reflns_limit_l_max 38
_diffrn_reflns_limit_l_min -39
_diffrn_reflns_number 57993
_diffrn_reflns_theta_full 27.48
_diffrn_reflns_theta_max 27.48
_exptl_absorpt_coefficient_mu 1.154
_exptl_absorpt_correction_T_max 0.891
_exptl_absorpt_correction_T_min 0.741
_exptl_absorpt_correction_type multi-scan
_exptl_absorpt_process_details 'Jacobson, R. (1998) Private communication'
_exptl_crystal_colour orange
_exptl_crystal_density_diffrn 1.791
_exptl_crystal_density_method 'not measured'
_exptl_crystal_description prism
_exptl_crystal_F_000 4560.00
_exptl_crystal_size_max 0.20
_exptl_crystal_size_mid 0.20
_exptl_crystal_size_min 0.10
_refine_diff_density_max 1.01
_refine_diff_density_min -0.78
_refine_ls_extinction_method none
_refine_ls_goodness_of_fit_ref 0.455
_refine_ls_hydrogen_treatment refall
_refine_ls_number_parameters 641
_refine_ls_number_reflns 5544
_refine_ls_R_factor_gt 0.0520
_refine_ls_shift/su_max 0.0000
_refine_ls_structure_factor_coef Fsqd
_refine_ls_weighting_details 'w = 1/[0.0000Fo^2^ + 3.0000\s^2^(Fo) + 0.5000]/(4Fo^2^)'
_refine_ls_weighting_scheme calc
_refine_ls_wR_factor_ref 0.1170
_reflns_number_gt 4970
_reflns_number_total 5544
_reflns_threshold_expression F^2^>2.0\s(F^2^)
_cod_data_source_file ic034302osi20030610_095215.cif
_cod_data_source_block '__mn4ni2'
_cod_original_cell_volume 8551.5(7)
_cod_original_sg_symbol_H-M 'P 43 21 2 '
_cod_original_formula_sum 'C66 H36 F36 N12 Mn4 O18 Ni2 '
_cod_database_code 4313918

loop_
_symmetry_equiv_pos_as_xyz
x,y,z
-y+1/2,x+1/2,z+3/4
-x,-y,z+1/2
y+1/2,-x+1/2,z+1/4
-x+1/2,y+1/2,-z+3/4
y,x,-z
x+1/2,-y+1/2,-z+1/4
-y,-x,-z+1/2

loop_
_atom_site_label
_atom_site_type_symbol
_atom_site_fract_x
_atom_site_fract_y
_atom_site_fract_z
_atom_site_U_iso_or_equiv
_atom_site_adp_type
_atom_site_occupancy
_atom_site_symmetry_multiplicity
_atom_site_calc_flag
_atom_site_refinement_flags
_atom_site_disorder_assembly
_atom_site_disorder_group
Ni1 Ni 0.65527(4) 0.36298(4) 0.03859(2) 0.0190(2) Uani 1.00 1 d . . .
Mn1 Mn 0.50927(5) 0.50927(5) 0.0000 0.0198(2) Uani 1.00 1 d . . .
Mn2 Mn 0.53985(6) 0.62237(6) 0.09440(3) 0.0271(2) Uani 1.00 1 d . . .
Mn3 Mn 0.36185(5) 0.36185(5) 0.0000 0.0215(2) Uani 1.00 1 d . . .
F1 F 0.7476(4) 0.8194(4) 0.0600(2) 0.089(2) Uani 1.00 1 d . . .
F2 F 0.6817(4) 0.8053(4) -0.0007(2) 0.081(2) Uani 1.00 1 d . . .
F3 F 0.6654(5) 0.9109(4) 0.0392(3) 0.109(3) Uani 1.00 1 d . . .
F4 F 0.4222(5) 0.9248(3) 0.1119(2) 0.104(3) Uani 1.00 1 d . . .
F5 F 0.3546(7) 0.8383(7) 0.0760(4) 0.213(6) Uani 1.00 1 d . . .
F6 F 0.3677(6) 0.8275(4) 0.1445(4) 0.146(4) Uani 1.00 1 d . . .
F7 F 0.3524(4) 0.5037(4) 0.1989(2) 0.085(2) Uani 1.00 1 d . . .
F8 F 0.3754(3) 0.4095(3) 0.1535(2) 0.064(2) Uani 1.00 1 d . . .
F9 F 0.4302(4) 0.4057(4) 0.2159(2) 0.090(2) Uani 1.00 1 d . . .
F10 F 0.6999(4) 0.4568(4) 0.2201(2) 0.076(2) Uani 1.00 1 d . . .
F11 F 0.7563(3) 0.4980(4) 0.1618(2) 0.072(2) Uani 1.00 1 d . . .
F12 F 0.7285(4) 0.5796(4) 0.2137(2) 0.080(2) Uani 1.00 1 d . . .
F13 F 0.1969(3) 0.4187(3) 0.1293(2) 0.061(2) Uani 1.00 1 d . . .
F14 F 0.2557(4) 0.5288(3) 0.1149(1) 0.060(2) Uani 1.00 1 d . . .
F15 F 0.1326(3) 0.5151(4) 0.0986(2) 0.071(2) Uani 1.00 1 d . . .
F16 F 0.1154(5) 0.5149(4) -0.0610(3) 0.128(3) Uani 1.00 1 d . . .
F17 F 0.0609(3) 0.4057(5) -0.0468(2) 0.099(2) Uani 1.00 1 d . . .
F18 F 0.1505(3) 0.4143(5) -0.0945(2) 0.083(2) Uani 1.00 1 d . . .
O1 O 0.5852(3) 0.5251(3) 0.05647(13) 0.0254(11) Uani 1.00 1 d . . .
O2 O 0.6105(3) 0.4644(3) -0.03815(13) 0.0257(10) Uani 1.00 1 d . . .
O3 O 0.4805(2) 0.3885(3) 0.02130(13) 0.0241(10) Uani 1.00 1 d . . .
O4 O 0.6224(4) 0.7140(3) 0.0704(2) 0.048(2) Uani 1.00 1 d . . .
O5 O 0.4757(4) 0.7266(3) 0.1158(2) 0.048(2) Uani 1.00 1 d . . .
O6 O 0.4597(3) 0.5517(3) 0.1361(1) 0.0388(13) Uani 1.00 1 d . . .
O7 O 0.6248(3) 0.5933(3) 0.1446(1) 0.0367(13) Uani 1.00 1 d . . .
O8 O 0.2913(3) 0.4011(3) 0.0562(1) 0.0296(11) Uani 1.00 1 d . . .
O9 O 0.2454(3) 0.3724(3) -0.0313(2) 0.0313(11) Uani 1.00 1 d . . .
N1 N 0.6529(3) 0.4823(3) 0.0542(1) 0.0209(12) Uani 1.00 1 d . . .
N2 N 0.7783(3) 0.3908(3) 0.0401(2) 0.0261(13) Uani 1.00 1 d . . .
N3 N 0.6396(3) 0.3922(3) -0.0256(2) 0.0224(12) Uani 1.00 1 d . . .
N4 N 0.6756(3) 0.2526(3) 0.0069(2) 0.0252(13) Uani 1.00 1 d . . .
N5 N 0.5344(3) 0.3562(3) 0.0488(2) 0.0206(11) Uani 1.00 1 d . . .
N6 N 0.6499(3) 0.3163(3) 0.1024(2) 0.0224(12) Uani 1.00 1 d . . .
C1 C 0.7202(4) 0.5193(5) 0.0562(2) 0.031(2) Uani 1.00 1 d . . .
C2 C 0.7918(4) 0.4693(5) 0.0481(2) 0.033(2) Uani 1.00 1 d . . .
C3 C 0.8679(4) 0.5014(5) 0.0475(2) 0.045(2) Uani 1.00 1 d . . .
C4 C 0.9324(4) 0.4528(6) 0.0388(3) 0.056(3) Uani 1.00 1 d . . .
C5 C 0.9193(4) 0.3730(6) 0.0303(2) 0.044(2) Uani 1.00 1 d . . .
C6 C 0.8410(4) 0.3441(5) 0.0312(2) 0.034(2) Uani 1.00 1 d . . .
C7 C 0.6545(4) 0.3390(4) -0.0543(2) 0.029(2) Uani 1.00 1 d . . .
C8 C 0.6801(4) 0.2611(4) -0.0371(2) 0.030(2) Uani 1.00 1 d . . .
C9 C 0.7047(5) 0.1991(5) -0.0638(2) 0.043(2) Uani 1.00 1 d . . .
C10 C 0.7232(5) 0.1261(5) -0.0457(3) 0.048(2) Uani 1.00 1 d . . .
C11 C 0.7172(4) 0.1163(4) -0.0008(3) 0.041(2) Uani 1.00 1 d . . .
C12 C 0.6939(4) 0.1813(4) 0.0242(2) 0.034(2) Uani 1.00 1 d . . .
C13 C 0.5108(4) 0.3294(4) 0.0857(2) 0.026(2) Uani 1.00 1 d . . .
C14 C 0.5739(4) 0.3033(4) 0.1155(2) 0.026(2) Uani 1.00 1 d . . .
C15 C 0.5564(4) 0.2709(4) 0.1570(2) 0.036(2) Uani 1.00 1 d . . .
C16 C 0.6193(5) 0.2526(5) 0.1846(2) 0.037(2) Uani 1.00 1 d . . .
C17 C 0.6969(4) 0.2682(4) 0.1709(2) 0.033(2) Uani 1.00 1 d . . .
C18 C 0.7100(4) 0.2988(4) 0.1297(2) 0.029(2) Uani 1.00 1 d . . .
C19 C 0.6092(6) 0.7864(5) 0.0648(3) 0.054(3) Uani 1.00 1 d . . .
C20 C 0.6771(8) 0.8315(6) 0.0406(4) 0.073(4) Uani 1.00 1 d . . .
C21 C 0.5433(7) 0.8304(5) 0.0780(3) 0.059(3) Uani 1.00 1 d . . .
C22 C 0.4806(6) 0.7964(5) 0.1017(2) 0.052(2) Uani 1.00 1 d . . .
C23 C 0.4040(10) 0.8464(7) 0.1115(4) 0.093(4) Uani 1.00 1 d . . .
C24 C 0.4796(5) 0.5041(5) 0.1653(2) 0.038(2) Uani 1.00 1 d . . .
C25 C 0.4099(5) 0.4554(6) 0.1839(3) 0.053(3) Uani 1.00 1 d . . .
C26 C 0.5556(5) 0.4894(4) 0.1821(2) 0.038(2) Uani 1.00 1 d . . .
C27 C 0.6211(5) 0.5356(4) 0.1706(2) 0.034(2) Uani 1.00 1 d . . .
C28 C 0.7017(5) 0.5172(5) 0.1913(3) 0.046(2) Uani 1.00 1 d . . .
C29 C 0.2288(4) 0.4419(4) 0.0557(2) 0.031(2) Uani 1.00 1 d . . .
C30 C 0.2029(5) 0.4763(5) 0.1004(2) 0.042(2) Uani 1.00 1 d . . .
C31 C 0.1796(4) 0.4587(4) 0.0192(2) 0.035(2) Uani 1.00 1 d . . .
C32 C 0.1916(4) 0.4210(4) -0.0209(2) 0.029(2) Uani 1.00 1 d . . .
C33 C 0.1286(4) 0.4387(4) -0.0565(3) 0.038(2) Uani 1.00 1 d . . .
H1 H 0.7238(4) 0.5749(5) 0.0625(2) 0.037(2) Uiso 1.00 1 c . . .
H2 H 0.8758(4) 0.5568(5) 0.0532(2) 0.054(3) Uiso 1.00 1 c . . .
H3 H 0.9851(4) 0.4739(6) 0.0386(3) 0.067(3) Uiso 1.00 1 c . . .
H4 H 0.9628(4) 0.3383(6) 0.0240(2) 0.053(2) Uiso 1.00 1 c . . .
H5 H 0.8320(4) 0.2891(5) 0.0253(2) 0.040(2) Uiso 1.00 1 c . . .
H6 H 0.6494(4) 0.3491(4) -0.0847(2) 0.034(2) Uiso 1.00 1 c . . .
H7 H 0.7087(5) 0.2069(5) -0.0944(2) 0.052(3) Uiso 1.00 1 c . . .
H8 H 0.7399(5) 0.0830(5) -0.0638(3) 0.057(3) Uiso 1.00 1 c . . .
H9 H 0.7288(4) 0.0663(4) 0.0125(3) 0.049(2) Uiso 1.00 1 c . . .
H10 H 0.6906(4) 0.1750(4) 0.0549(2) 0.041(2) Uiso 1.00 1 c . . .
H11 H 0.4557(4) 0.3267(4) 0.0933(2) 0.031(2) Uiso 1.00 1 c . . .
H12 H 0.5027(4) 0.2619(4) 0.1657(2) 0.043(2) Uiso 1.00 1 c . . .
H13 H 0.6095(5) 0.2297(5) 0.2125(2) 0.044(2) Uiso 1.00 1 c . . .
H14 H 0.7408(4) 0.2578(4) 0.1898(2) 0.040(2) Uiso 1.00 1 c . . .
H15 H 0.7635(4) 0.3077(4) 0.1203(2) 0.035(2) Uiso 1.00 1 c . . .
H16 H 0.5406(7) 0.8855(5) 0.0706(3) 0.070(3) Uiso 1.00 1 c . . .
H17 H 0.5628(5) 0.4464(4) 0.2021(2) 0.045(2) Uiso 1.00 1 c . . .
H18 H 0.1374(4) 0.4965(4) 0.0220(2) 0.042(2) Uiso 1.00 1 c . . .

loop_
_atom_site_aniso_label
_atom_site_aniso_U_11
_atom_site_aniso_U_22
_atom_site_aniso_U_33
_atom_site_aniso_U_12
_atom_site_aniso_U_13
_atom_site_aniso_U_23
Ni1 0.0155(3) 0.0234(4) 0.0181(3) 0.0040(3) -0.0015(3) 0.0021(3)
Mn1 0.0185(4) 0.0185(4) 0.0224(5) 0.0013(5) -0.0026(3) 0.0026(3)
Mn2 0.0339(5) 0.0240(5) 0.0233(4) 0.0038(4) -0.0056(4) -0.0005(4)
Mn3 0.0166(4) 0.0166(4) 0.0314(6) 0.0010(5) -0.0034(4) 0.0034(4)
F1 0.085(5) 0.090(5) 0.091(4) -0.046(4) -0.019(4) 0.015(4)
F2 0.097(5) 0.084(4) 0.062(3) -0.025(4) 0.002(4) 0.021(3)
F3 0.146(7) 0.050(4) 0.130(6) -0.032(4) 0.007(5) 0.027(4)
F4 0.182(8) 0.042(3) 0.088(4) 0.042(4) 0.035(5) -0.005(3)
F5 0.200(11) 0.212(12) 0.226(12) 0.152(10) -0.110(10) -0.123(10)
F6 0.170(9) 0.052(4) 0.217(10) 0.039(5) 0.120(8) 0.013(5)
F7 0.072(4) 0.095(5) 0.087(4) -0.005(4) 0.052(3) -0.011(4)
F8 0.049(3) 0.074(4) 0.069(3) -0.019(3) 0.010(3) 0.001(3)
F9 0.082(4) 0.117(5) 0.072(4) -0.025(4) -0.009(3) 0.058(4)
F10 0.073(4) 0.079(4) 0.078(4) 0.001(3) -0.040(3) 0.031(3)
F11 0.043(3) 0.107(5) 0.068(3) 0.020(3) -0.007(3) 0.010(3)
F12 0.084(4) 0.074(4) 0.083(4) -0.009(3) -0.054(3) -0.014(3)
F13 0.076(4) 0.063(3) 0.045(3) 0.000(3) 0.026(3) 0.014(2)
F14 0.076(4) 0.061(3) 0.043(3) -0.008(3) 0.012(3) -0.012(2)
F15 0.056(3) 0.102(4) 0.056(3) 0.037(3) 0.016(3) -0.007(3)
F16 0.179(8) 0.043(3) 0.161(6) 0.027(4) -0.136(6) -0.008(4)
F17 0.036(3) 0.187(8) 0.073(4) -0.040(4) -0.013(3) 0.001(5)
F18 0.063(4) 0.144(6) 0.043(3) 0.038(4) -0.012(3) 0.003(3)
O1 0.022(2) 0.027(2) 0.027(2) 0.008(2) -0.003(2) -0.003(2)
O2 0.027(2) 0.026(2) 0.024(2) 0.005(2) -0.000(2) 0.006(2)
O3 0.021(2) 0.021(2) 0.030(2) 0.002(2) -0.011(2) 0.006(2)
O4 0.055(4) 0.034(3) 0.054(3) -0.010(3) -0.009(3) 0.007(3)
O5 0.077(4) 0.036(3) 0.031(2) 0.014(3) -0.004(3) -0.004(2)
O6 0.034(3) 0.052(3) 0.031(2) 0.008(2) -0.002(2) 0.008(2)
O7 0.041(3) 0.038(3) 0.031(2) 0.002(2) -0.009(2) 0.001(2)
O8 0.028(2) 0.029(2) 0.031(2) 0.000(2) 0.001(2) 0.006(2)
O9 0.021(2) 0.027(2) 0.046(3) -0.000(2) -0.007(2) -0.004(2)
N1 0.016(2) 0.029(3) 0.017(2) 0.004(2) -0.003(2) 0.004(2)
N2 0.021(3) 0.039(3) 0.019(2) 0.007(2) 0.001(2) 0.001(2)
N3 0.026(3) 0.019(2) 0.021(2) 0.006(2) -0.000(2) 0.002(2)
N4 0.025(3) 0.025(3) 0.025(2) 0.004(2) -0.003(2) -0.001(2)
N5 0.018(2) 0.017(2) 0.026(2) 0.002(2) -0.002(2) 0.001(2)
N6 0.021(2) 0.022(2) 0.024(2) 0.006(2) -0.002(2) 0.003(2)
C1 0.026(3) 0.039(4) 0.028(3) -0.003(3) -0.002(3) -0.001(3)
C2 0.019(3) 0.052(4) 0.028(3) -0.001(3) 0.002(3) -0.002(3)
C3 0.026(3) 0.063(5) 0.045(4) -0.014(4) 0.002(3) -0.015(4)
C4 0.015(3) 0.094(7) 0.060(5) -0.015(4) 0.010(4) -0.014(5)
C5 0.020(3) 0.068(6) 0.044(4) 0.006(4) 0.007(3) -0.002(4)
C6 0.029(3) 0.047(4) 0.025(3) 0.009(3) 0.001(3) 0.001(3)
C7 0.028(3) 0.040(4) 0.018(2) 0.009(3) -0.006(2) -0.005(3)
C8 0.030(3) 0.033(3) 0.027(3) 0.007(3) -0.006(3) -0.004(3)
C9 0.054(5) 0.043(4) 0.033(4) 0.019(4) -0.006(4) -0.009(3)
C10 0.053(5) 0.039(4) 0.052(4) 0.015(4) 0.002(4) -0.014(4)
C11 0.040(4) 0.029(4) 0.053(4) 0.013(3) -0.007(4) -0.002(4)
C12 0.034(4) 0.028(3) 0.041(4) 0.004(3) -0.003(3) 0.006(3)
C13 0.020(3) 0.025(3) 0.033(3) 0.002(2) -0.000(3) 0.010(3)
C14 0.018(3) 0.028(3) 0.031(3) 0.006(2) -0.004(3) 0.002(3)
C15 0.037(4) 0.040(4) 0.031(3) 0.010(3) 0.006(3) 0.015(3)
C16 0.041(4) 0.046(4) 0.023(3) 0.014(3) -0.003(3) 0.010(3)
C17 0.036(4) 0.040(4) 0.024(3) 0.013(3) -0.011(3) 0.001(3)
C18 0.021(3) 0.034(4) 0.032(3) 0.008(3) -0.006(3) -0.003(3)
C19 0.070(6) 0.040(5) 0.053(5) -0.015(4) -0.016(5) -0.000(4)
C20 0.089(8) 0.050(6) 0.080(7) -0.014(6) -0.009(7) 0.013(6)
C21 0.099(8) 0.029(4) 0.048(5) 0.001(5) -0.008(5) 0.003(4)
C22 0.084(7) 0.039(4) 0.032(4) 0.009(5) -0.006(4) -0.010(3)
C23 0.16(1) 0.044(6) 0.073(7) 0.045(8) -0.018(9) -0.019(6)
C24 0.045(4) 0.047(4) 0.023(3) 0.001(3) 0.004(3) 0.003(3)
C25 0.050(5) 0.072(6) 0.038(4) -0.002(5) -0.000(4) 0.014(4)
C26 0.051(4) 0.033(4) 0.029(3) -0.001(3) -0.008(3) 0.009(3)
C27 0.045(4) 0.039(4) 0.019(3) 0.003(3) -0.008(3) -0.004(3)
C28 0.049(5) 0.050(5) 0.040(4) 0.000(4) -0.021(4) 0.007(4)
C29 0.029(3) 0.028(3) 0.036(3) -0.003(3) 0.006(3) 0.000(3)
C30 0.042(4) 0.047(5) 0.038(4) 0.008(4) 0.009(3) 0.007(4)
C31 0.018(3) 0.036(4) 0.051(4) 0.008(3) 0.005(3) 0.008(3)
C32 0.025(3) 0.023(3) 0.038(3) -0.002(3) -0.005(3) 0.007(3)
C33 0.027(3) 0.036(4) 0.050(4) -0.002(3) -0.012(3) -0.000(3)

loop_
_atom_type_symbol
_atom_type_description
_atom_type_scat_dispersion_real
_atom_type_scat_dispersion_imag
_atom_type_scat_source
C C 0.003 0.002
;
International Tables for Crystallography
(1992, Vol. C, Tables 4.2.6.8 and 6.1.1.4)
;
H H 0.000 0.000
;
International Tables for Crystallography
(1992, Vol. C, Table 6.1.1.4)
;
F F 0.017 0.010
;
International Tables for Crystallography
(1992, Vol. C, Tables 4.2.6.8 and 6.1.1.4)
;
N N 0.006 0.003
;
International Tables for Crystallography
(1992, Vol. C, Tables 4.2.6.8 and 6.1.1.4)
;
Ni Ni 0.339 1.112
;
International Tables for Crystallography
(1992, Vol. C, Tables 4.2.6.8 and 6.1.1.4)
;
O O 0.011 0.006
;
International Tables for Crystallography
(1992, Vol. C, Tables 4.2.6.8 and 6.1.1.4)
;
Mn Mn 0.337 0.728
;
International Tables for Crystallography
(1992, Vol. C, Tables 4.2.6.8 and 6.1.1.4)
;

loop_
_geom_angle_atom_site_label_1
_geom_angle_site_symmetry_1
_geom_angle_atom_site_label_2
_geom_angle_site_symmetry_2
_geom_angle_atom_site_label_3
_geom_angle_site_symmetry_3
_geom_angle
_geom_angle_publ_flag
N1 . Ni1 . N2 . 78.4(2) yes
N1 . Ni1 . N3 . 89.38(18) yes
N2 . Ni1 . N3 . 95.3(2) yes
N1 . Ni1 . N4 . 163.63(19) yes
N2 . Ni1 . N4 . 92.6(2) yes
N3 . Ni1 . N4 . 77.74(19) yes
N1 . Ni1 . N5 . 89.98(18) yes
N2 . Ni1 . N5 . 166.22(19) yes
N3 . Ni1 . N5 . 91.9(2) yes
N4 . Ni1 . N5 . 100.4(2) yes
N1 . Ni1 . N6 . 98.24(18) yes
N2 . Ni1 . N6 . 95.94(19) yes
N3 . Ni1 . N6 . 167.5(2) yes
N4 . Ni1 . N6 . 96.26(19) yes
N5 . Ni1 . N6 . 78.22(19) yes
O1 . Mn1 . O2 . 90.85(15) yes
O1 . Mn1 . O3 . 90.20(15) yes
O2 . Mn1 . O3 . 90.72(16) yes
O1 . Mn2 . O4 . 97.3(2) yes
O1 . Mn2 . O5 . 163.69(18) yes
O4 . Mn2 . O5 . 81.3(2) yes
O1 . Mn2 . O6 . 97.08(18) yes
O4 . Mn2 . O6 . 163.0(2) yes
O5 . Mn2 . O6 . 87.4(2) yes
O1 . Mn2 . O7 . 88.99(17) yes
O4 . Mn2 . O7 . 88.9(2) yes
O5 . Mn2 . O7 . 107.19(19) yes
O6 . Mn2 . O7 . 82.27(18) yes
O3 . Mn3 . O8 . 101.45(16) yes
O3 . Mn3 . O9 . 161.51(17) yes
O8 . Mn3 . O9 . 80.75(17) yes
Mn1 . O1 . Mn2 . 108.63(17) yes
Mn1 . O1 . N1 . 112.9(3) yes
Mn2 . O1 . N1 . 137.2(3) yes
Mn1 . O2 . N3 . 115.6(3) yes
Mn1 . O3 . Mn3 . 107.90(16) yes
Mn1 . O3 . N5 . 114.3(3) yes
Mn3 . O3 . N5 . 136.8(3) yes
Mn2 . O4 . C19 . 128.1(6) yes
Mn2 . O5 . C22 . 128.4(6) yes
Mn2 . O6 . C24 . 126.8(5) yes
Mn2 . O7 . C27 . 126.6(5) yes
Mn3 . O8 . C29 . 127.4(4) yes
Mn3 . O9 . C32 . 125.6(4) yes
Ni1 . N1 . O1 . 123.1(4) yes
Ni1 . N1 . C1 . 117.5(4) yes
O1 . N1 . C1 . 118.7(5) yes
Ni1 . N2 . C2 . 112.3(4) yes
Ni1 . N2 . C6 . 129.2(5) yes
C2 . N2 . C6 . 118.3(6) yes
Ni1 . N3 . O2 . 122.0(3) yes
Ni1 . N3 . C7 . 118.1(4) yes
O2 . N3 . C7 . 119.8(5) yes
Ni1 . N4 . C8 . 112.0(4) yes
Ni1 . N4 . C12 . 129.4(4) yes
C8 . N4 . C12 . 118.1(6) yes
Ni1 . N5 . O3 . 122.9(3) yes
Ni1 . N5 . C13 . 117.4(4) yes
O3 . N5 . C13 . 119.1(5) yes
Ni1 . N6 . C14 . 112.1(4) yes
Ni1 . N6 . C18 . 128.9(4) yes
C14 . N6 . C18 . 119.1(5) yes
N1 . C1 . C2 . 115.3(6) yes
N1 . C1 . H1 . 122.4(8) no
C2 . C1 . H1 . 122.4(8) no
N2 . C2 . C1 . 116.4(6) yes
N2 . C2 . C3 . 121.8(7) yes
C1 . C2 . C3 . 121.8(7) yes
C2 . C3 . C4 . 119.6(8) yes
C2 . C3 . H2 . 120.2(9) no
C4 . C3 . H2 . 120.2(9) no
C3 . C4 . C5 . 119.0(7) yes
C3 . C4 . H3 . 120.5(10) no
C5 . C4 . H3 . 120.5(10) no
C4 . C5 . C6 . 118.7(7) yes
C4 . C5 . H4 . 120.6(9) no
C6 . C5 . H4 . 120.6(9) no
N2 . C6 . C5 . 122.5(7) yes
N2 . C6 . H5 . 118.7(8) no
C5 . C6 . H5 . 118.7(8) no
N3 . C7 . C8 . 115.4(5) yes
N3 . C7 . H6 . 122.3(7) no
C8 . C7 . H6 . 122.3(7) no
N4 . C8 . C7 . 115.6(5) yes
N4 . C8 . C9 . 121.7(6) yes
C7 . C8 . C9 . 122.7(6) yes
C8 . C9 . C10 . 119.7(7) yes
C8 . C9 . H7 . 120.2(9) no
C10 . C9 . H7 . 120.2(9) no
C9 . C10 . C11 . 119.1(7) yes
C9 . C10 . H8 . 120.5(9) no
C11 . C10 . H8 . 120.5(9) no
C10 . C11 . C12 . 118.3(7) yes
C10 . C11 . H9 . 120.9(9) no
C12 . C11 . H9 . 120.8(9) no
N4 . C12 . C11 . 123.1(7) yes
N4 . C12 . H10 . 118.4(8) no
C11 . C12 . H10 . 118.4(8) no
N5 . C13 . C14 . 115.6(6) yes
N5 . C13 . H11 . 122.2(7) no
C14 . C13 . H11 . 122.2(7) no
N6 . C14 . C13 . 116.5(5) yes
N6 . C14 . C15 . 121.6(6) yes
C13 . C14 . C15 . 121.7(6) yes
C14 . C15 . C16 . 118.5(7) yes
C14 . C15 . H12 . 120.7(8) no
C16 . C15 . H12 . 120.7(8) no
C15 . C16 . C17 . 118.9(6) yes
C15 . C16 . H13 . 120.5(8) no
C17 . C16 . H13 . 120.5(8) no
C16 . C17 . C18 . 119.6(6) yes
C16 . C17 . H14 . 120.2(8) no
C18 . C17 . H14 . 120.2(8) no
N6 . C18 . C17 . 122.2(6) yes
N6 . C18 . H15 . 118.9(7) no
C17 . C18 . H15 . 118.9(7) no
O4 . C19 . C20 . 114.2(9) yes
O4 . C19 . C21 . 128.2(9) yes
C20 . C19 . C21 . 117.6(8) yes
F1 . C20 . F2 . 108.6(10) yes
F1 . C20 . F3 . 107.0(9) yes
F2 . C20 . F3 . 107.5(9) yes
F1 . C20 . C19 . 111.2(8) yes
F2 . C20 . C19 . 109.5(8) yes
F3 . C20 . C19 . 112.9(10) yes
C19 . C21 . C22 . 122.2(8) yes
C19 . C21 . H16 . 118.9(11) no
C22 . C21 . H16 . 118.9(11) no
O5 . C22 . C21 . 127.6(9) yes
O5 . C22 . C23 . 112.4(9) yes
C21 . C22 . C23 . 119.9(9) yes
F4 . C23 . F5 . 103.8(10) yes
F4 . C23 . F6 . 111.0(9) yes
F5 . C23 . F6 . 109.4(16) yes
F4 . C23 . C22 . 109.8(13) yes
F5 . C23 . C22 . 106.8(8) yes
F6 . C23 . C22 . 115.4(9) yes
O6 . C24 . C25 . 113.8(7) yes
O6 . C24 . C26 . 128.6(7) yes
C25 . C24 . C26 . 117.5(6) yes
F7 . C25 . F8 . 105.9(7) yes
F7 . C25 . F9 . 108.0(7) yes
F8 . C25 . F9 . 105.4(8) yes
F7 . C25 . C24 . 110.7(8) yes
F8 . C25 . C24 . 111.9(6) yes
F9 . C25 . C24 . 114.4(7) yes
C24 . C26 . C27 . 121.8(6) yes
C24 . C26 . H17 . 119.1(8) no
C27 . C26 . H17 . 119.1(8) no
O7 . C27 . C26 . 129.1(7) yes
O7 . C27 . C28 . 112.1(7) yes
C26 . C27 . C28 . 118.8(6) yes
F10 . C28 . F11 . 106.4(7) yes
F10 . C28 . F12 . 105.0(6) yes
F11 . C28 . F12 . 108.1(8) yes
F10 . C28 . C27 . 113.9(7) yes
F11 . C28 . C27 . 112.2(6) yes
F12 . C28 . C27 . 110.8(7) yes
O8 . C29 . C30 . 115.4(6) yes
O8 . C29 . C31 . 127.1(6) yes
C30 . C29 . C31 . 117.5(6) yes
F13 . C30 . F14 . 108.1(6) yes
F13 . C30 . F15 . 108.5(6) yes
F14 . C30 . F15 . 106.2(7) yes
F13 . C30 . C29 . 110.2(6) yes
F14 . C30 . C29 . 110.9(6) yes
F15 . C30 . C29 . 112.8(6) yes
C29 . C31 . C32 . 121.4(6) yes
C29 . C31 . H18 . 119.3(8) no
C32 . C31 . H18 . 119.3(8) no
O9 . C32 . C31 . 128.4(6) yes
O9 . C32 . C33 . 115.6(6) yes
C31 . C32 . C33 . 115.9(6) yes
F16 . C33 . F17 . 107.1(8) yes
F16 . C33 . F18 . 105.3(8) yes
F17 . C33 . F18 . 108.8(7) yes
F16 . C33 . C32 . 112.2(6) yes
F17 . C33 . C32 . 110.6(6) yes
F18 . C33 . C32 . 112.6(6) yes

loop_
_geom_bond_atom_site_label_1
_geom_bond_site_symmetry_1
_geom_bond_atom_site_label_2
_geom_bond_site_symmetry_2
_geom_bond_distance
_geom_bond_publ_flag
Ni1 . N1 . 2.052(5) yes
Ni1 . N2 . 2.109(5) yes
Ni1 . N3 . 2.043(5) yes
Ni1 . N4 . 2.111(5) yes
Ni1 . N5 . 2.047(5) yes
Ni1 . N6 . 2.105(5) yes
Mn1 . O1 . 2.161(4) yes
Mn1 . O2 . 2.188(4) yes
Mn1 . O3 . 2.175(4) yes
Mn2 . O1 . 2.137(4) yes
Mn2 . O4 . 2.188(5) yes
Mn2 . O5 . 2.147(5) yes
Mn2 . O6 . 2.196(5) yes
Mn2 . O7 . 2.149(5) yes
Mn3 . O3 . 2.135(4) yes
Mn3 . O8 . 2.186(4) yes
Mn3 . O9 . 2.177(4) yes
F1 . C20 . 1.335(13) yes
F2 . C20 . 1.341(13) yes
F3 . C20 . 1.341(12) yes
F4 . C23 . 1.345(14) yes
F5 . C23 . 1.372(15) yes
F6 . C23 . 1.219(15) yes
F7 . C25 . 1.336(11) yes
F8 . C25 . 1.34(1) yes
F9 . C25 . 1.328(9) yes
F10 . C28 . 1.342(9) yes
F11 . C28 . 1.32(1) yes
F12 . C28 . 1.326(9) yes
F13 . C30 . 1.312(8) yes
F14 . C30 . 1.321(9) yes
F15 . C30 . 1.342(9) yes
F16 . C33 . 1.300(9) yes
F17 . C33 . 1.294(9) yes
F18 . C33 . 1.285(9) yes
O1 . N1 . 1.340(6) yes
O2 . N3 . 1.356(6) yes
O3 . N5 . 1.346(6) yes
O4 . C19 . 1.24(1) yes
O5 . C22 . 1.246(9) yes
O6 . C24 . 1.242(8) yes
O7 . C27 . 1.251(8) yes
O8 . C29 . 1.247(8) yes
O9 . C32 . 1.252(8) yes
N1 . C1 . 1.286(8) yes
N2 . C2 . 1.353(9) yes
N2 . C6 . 1.335(8) yes
N3 . C7 . 1.273(7) yes
N4 . C8 . 1.358(8) yes
N4 . C12 . 1.340(8) yes
N5 . C13 . 1.279(7) yes
N6 . C14 . 1.349(8) yes
N6 . C18 . 1.339(7) yes
C1 . C2 . 1.480(9) yes
C1 . H1 . 0.950(11) no
C2 . C3 . 1.382(9) yes
C3 . C4 . 1.376(12) yes
C3 . H2 . 0.950(13) no
C4 . C5 . 1.375(13) yes
C4 . H3 . 0.950(11) no
C5 . C6 . 1.40(1) yes
C5 . H4 . 0.950(11) no
C6 . H5 . 0.950(11) no
C7 . C8 . 1.469(9) yes
C7 . H6 . 0.950(8) no
C8 . C9 . 1.381(9) yes
C9 . C10 . 1.375(11) yes
C9 . H7 . 0.950(10) no
C10 . C11 . 1.390(11) yes
C10 . H8 . 0.950(11) no
C11 . C12 . 1.38(1) yes
C11 . H9 . 0.950(10) no
C12 . H10 . 0.950(10) no
C13 . C14 . 1.462(8) yes
C13 . H11 . 0.950(9) no
C14 . C15 . 1.411(9) yes
C15 . C16 . 1.383(9) yes
C15 . H12 . 0.950(10) no
C16 . C17 . 1.39(1) yes
C16 . H13 . 0.950(9) no
C17 . C18 . 1.379(9) yes
C17 . H14 . 0.950(10) no
C18 . H15 . 0.950(9) no
C19 . C20 . 1.551(14) yes
C19 . C21 . 1.384(14) yes
C21 . C22 . 1.396(13) yes
C21 . H16 . 0.950(12) no
C22 . C23 . 1.559(16) yes
C24 . C25 . 1.532(11) yes
C24 . C26 . 1.39(1) yes
C26 . C27 . 1.39(1) yes
C26 . H17 . 0.950(10) no
C27 . C28 . 1.52(1) yes
C29 . C30 . 1.55(1) yes
C29 . C31 . 1.42(1) yes
C31 . C32 . 1.393(9) yes
C31 . H18 . 0.950(10) no
C32 . C33 . 1.546(9) yes

loop_
_geom_contact_atom_site_label_1
_geom_contact_site_symmetry_1
_geom_contact_atom_site_label_2
_geom_contact_site_symmetry_2
_geom_contact_distance
_geom_contact_publ_flag
Ni1 . O1 . 3.002(4) yes
Ni1 . O2 . 2.992(4) yes
Ni1 . O3 . 2.999(4) yes
Ni1 . N1 . 2.052(5) yes
Ni1 . N2 . 2.109(5) yes
Ni1 . N3 . 2.043(5) yes
Ni1 . N4 . 2.111(5) yes
Ni1 . N5 . 2.047(5) yes
Ni1 . N6 . 2.105(5) yes
Ni1 . C1 . 2.881(7) yes
Ni1 . C2 . 2.906(7) yes
Ni1 . C6 . 3.129(7) yes
Ni1 . C7 . 2.871(5) yes
Ni1 . C8 . 2.906(6) yes
Ni1 . C12 . 3.137(7) yes
Ni1 . C13 . 2.869(6) yes
Ni1 . C14 . 2.896(6) yes
Ni1 . C18 . 3.125(6) yes
Ni1 . H5 . 3.227(7) no
Ni1 . H10 . 3.237(7) no
Ni1 . H15 . 3.222(6) no
Mn1 . Mn2 . 3.4906(11) yes
Mn1 . Mn2 6_555 3.4906(11) yes
Mn1 . Mn3 . 3.4847(17) yes
Mn1 . O1 . 2.161(4) yes
Mn1 . O1 6_555 2.161(4) yes
Mn1 . O2 . 2.188(4) yes
Mn1 . O2 6_555 2.188(4) yes
Mn1 . O3 . 2.175(4) yes
Mn1 . O3 6_555 2.175(4) yes
Mn1 . N1 . 2.953(5) yes
Mn1 . N1 6_555 2.953(5) yes
Mn1 . N3 . 3.032(5) yes
Mn1 . N3 6_555 3.032(5) yes
Mn1 . N5 . 2.993(5) yes
Mn1 . N5 6_555 2.993(5) yes
Mn2 . O1 . 2.137(4) yes
Mn2 . O2 6_555 2.144(4) yes
Mn2 . O4 . 2.188(5) yes
Mn2 . O5 . 2.147(5) yes
Mn2 . O6 . 2.196(5) yes
Mn2 . O7 . 2.149(5) yes
Mn2 . N1 . 3.250(5) yes
Mn2 . N3 6_555 3.256(5) yes
Mn2 . C19 . 3.112(9) yes
Mn2 . C21 . 3.513(8) yes
Mn2 . C22 . 3.080(8) yes
Mn2 . C24 . 3.103(7) yes
Mn2 . C26 . 3.496(7) yes
Mn2 . C27 . 3.064(6) yes
Mn2 . H1 . 3.323(7) no
Mn2 . H6 6_555 3.23(1) no
Mn3 . O3 . 2.135(4) yes
Mn3 . O3 6_555 2.135(4) yes
Mn3 . O8 . 2.186(4) yes
Mn3 . O8 6_555 2.186(4) yes
Mn3 . O9 . 2.177(4) yes
Mn3 . O9 6_555 2.177(4) yes
Mn3 . N5 . 3.250(5) yes
Mn3 . N5 6_555 3.250(5) yes
Mn3 . C29 . 3.106(7) yes
Mn3 . C29 6_555 3.106(7) yes
Mn3 . C31 . 3.500(6) yes
Mn3 . C31 6_555 3.500(6) yes
Mn3 . C32 . 3.079(6) yes
Mn3 . C32 6_555 3.079(6) yes
Mn3 . H11 . 3.312(6) no
Mn3 . H11 6_555 3.312(6) no
Mn3 . H14 2_544 3.39(2) no
Mn3 . H14 7_455 3.39(2) no
F1 . F2 . 2.172(9) yes
F1 . F2 6_555 3.08(1) yes
F1 . F3 . 2.152(11) yes
F1 . F6 7_565 3.464(11) yes
F1 . F7 7_565 3.446(9) yes
F1 . F14 7_565 3.427(8) yes
F1 . O4 . 2.755(8) yes
F1 . C19 . 2.384(12) yes
F1 . C20 . 1.335(13) yes
F1 . C21 . 3.465(13) yes
F1 . H7 4_565 3.04(4) no
F2 . F3 . 2.16(1) yes
F2 . F6 2_654 3.376(12) yes
F2 . O4 . 2.839(8) yes
F2 . C1 6_555 3.504(9) yes
F2 . C3 6_555 3.497(11) yes
F2 . C19 . 2.364(11) yes
F2 . C20 . 1.341(13) yes
F2 . C20 6_555 3.515(14) yes
F2 . C21 . 3.366(12) yes
F2 . H1 6_555 2.94(1) no
F2 . H2 6_555 2.88(2) no
F2 . H16 . 3.482(12) no
F3 . F7 7_565 3.45(1) yes
F3 . F14 7_565 3.450(9) yes
F3 . O4 . 3.502(8) yes
F3 . C19 . 2.41(1) yes
F3 . C20 . 1.341(12) yes
F3 . C21 . 2.718(12) yes
F3 . H2 6_555 3.41(2) no
F3 . H9 1_565 2.92(5) no
F3 . H16 . 2.336(13) no
F4 . F5 . 2.139(14) yes
F4 . F6 . 2.11(1) yes
F4 . F11 7_465 3.14(1) yes
F4 . F17 6_565 3.037(8) yes
F4 . O5 . 3.434(7) yes
F4 . C3 7_465 3.166(9) yes
F4 . C21 . 2.769(12) yes
F4 . C22 . 2.38(1) yes
F4 . C23 . 1.345(14) yes
F4 . H2 7_465 2.73(4) no
F4 . H16 . 2.439(13) no
F5 . F6 . 2.117(15) yes
F5 . F11 7_465 3.213(11) yes
F5 . F12 7_465 2.793(11) yes
F5 . O5 . 3.011(11) yes
F5 . C5 6_555 3.538(16) yes
F5 . C6 6_555 3.286(14) yes
F5 . C7 6_555 3.154(14) yes
F5 . C8 6_555 3.295(15) yes
F5 . C9 6_555 3.448(17) yes
F5 . C21 . 3.157(16) yes
F5 . C22 . 2.356(13) yes
F5 . C23 . 1.372(15) yes
F5 . C28 7_465 3.555(12) yes
F5 . H5 6_555 3.29(5) no
F5 . H6 6_555 3.17(5) no
F5 . H7 6_555 3.33(6) no
F5 . H16 . 3.21(2) no
F6 . O5 . 2.623(9) yes
F6 . C3 7_465 3.365(12) yes
F6 . C21 . 3.573(13) yes
F6 . C22 . 2.356(12) yes
F6 . C23 . 1.219(15) yes
F6 . H1 7_465 3.19(3) no
F6 . H2 7_465 2.52(5) no
F6 . H6 6_555 3.51(4) no
F7 . F8 . 2.134(8) yes
F7 . F9 . 2.16(1) yes
F7 . F14 . 3.064(9) yes
F7 . O6 . 2.748(7) yes
F7 . C11 7_455 3.413(9) yes
F7 . C24 . 2.363(9) yes
F7 . C25 . 1.336(11) yes
F7 . C26 . 3.44(1) yes
F7 . H9 7_455 2.65(4) no
F8 . F9 . 2.120(8) yes
F8 . F13 . 3.076(8) yes
F8 . F14 . 3.061(8) yes
F8 . O6 . 2.814(7) yes
F8 . O8 . 3.297(7) yes
F8 . C13 . 3.349(8) yes
F8 . C24 . 2.380(9) yes
F8 . C25 . 1.34(1) yes
F8 . C26 . 3.410(9) yes
F8 . C30 . 3.49(1) yes
F8 . H9 7_455 3.57(2) no
F8 . H11 . 2.667(8) no
F8 . H12 . 3.280(9) no
F8 . H17 . 3.522(9) no
F9 . F10 8_665 3.243(9) yes
F9 . F12 8_665 3.115(9) yes
F9 . O6 . 3.488(7) yes
F9 . C15 . 3.575(11) yes
F9 . C24 . 2.406(9) yes
F9 . C25 . 1.328(9) yes
F9 . C26 . 2.724(9) yes
F9 . C26 8_665 3.459(9) yes
F9 . C27 8_665 3.548(8) yes
F9 . C28 8_665 3.47(1) yes
F9 . H9 7_455 3.46(3) no
F9 . H12 . 3.099(10) no
F9 . H17 . 2.360(10) no
F9 . H17 8_665 3.292(7) no
F10 . F11 . 2.132(8) yes
F10 . F12 . 2.116(8) yes
F10 . F17 4_555 3.49(1) yes
F10 . O7 . 3.481(7) yes
F10 . C16 8_665 3.280(8) yes
F10 . C17 . 3.494(9) yes
F10 . C26 . 2.732(9) yes
F10 . C27 . 2.401(8) yes
F10 . C28 . 1.342(9) yes
F10 . H4 4_565 3.14(2) no
F10 . H13 8_665 2.62(2) no
F10 . H14 . 3.519(9) no
F10 . H17 . 2.364(10) no
F10 . H17 8_665 3.430(7) no
F11 . F12 . 2.143(8) yes
F11 . F17 4_555 2.968(9) yes
F11 . O7 . 2.764(7) yes
F11 . C1 . 3.307(8) yes
F11 . C2 . 3.563(8) yes
F11 . C18 . 3.558(9) yes
F11 . C26 . 3.414(9) yes
F11 . C27 . 2.360(9) yes
F11 . C28 . 1.32(1) yes
F11 . H1 . 3.344(8) no
F11 . H15 . 3.427(9) no
F11 . H17 . 3.567(9) no
F12 . O7 . 2.743(7) yes
F12 . C5 4_565 3.16(1) yes
F12 . C6 4_565 3.126(8) yes
F12 . C26 . 3.399(9) yes
F12 . C27 . 2.345(8) yes
F12 . C28 . 1.326(9) yes
F12 . H4 4_565 2.70(3) no
F12 . H5 4_565 2.60(3) no
F12 . H17 . 3.571(10) no
F13 . F14 . 2.131(7) yes
F13 . F15 . 2.154(7) yes
F13 . F16 4_455 3.594(8) yes
F13 . O8 . 2.755(6) yes
F13 . C12 7_455 3.394(8) yes
F13 . C17 7_455 3.482(9) yes
F13 . C29 . 2.348(8) yes
F13 . C30 . 1.312(8) yes
F13 . C31 . 3.450(8) yes
F13 . H9 7_455 3.36(3) no
F13 . H10 7_455 2.55(3) no
F14 . F15 . 2.129(8) yes
F14 . O6 . 3.492(8) yes
F14 . O8 . 2.853(7) yes
F14 . C7 6_555 3.131(8) yes
F14 . C8 6_555 3.476(8) yes
F14 . C9 6_555 3.463(9) yes
F14 . C25 . 3.55(1) yes
F14 . C29 . 2.365(8) yes
F14 . C30 . 1.321(9) yes
F14 . C31 . 3.403(9) yes
F14 . H6 6_555 2.71(3) no
F14 . H7 6_555 3.18(3) no
F14 . H18 . 3.505(8) no
F15 . O8 . 3.513(6) yes
F15 . C9 6_555 3.523(11) yes
F15 . C29 . 2.408(8) yes
F15 . C30 . 1.342(9) yes
F15 . C31 . 2.722(9) yes
F15 . H3 1_455 3.15(4) no
F15 . H7 6_555 3.47(3) no
F15 . H16 7_465 3.35(3) no
F15 . H18 . 2.364(9) no
F16 . F17 . 2.09(1) yes
F16 . F18 . 2.055(9) yes
F16 . O9 . 3.349(7) yes
F16 . C12 6_555 3.381(9) yes
F16 . C31 . 2.838(9) yes
F16 . C32 . 2.365(8) yes
F16 . C33 . 1.300(9) yes
F16 . H10 6_555 3.11(4) no
F16 . H18 . 2.590(11) no
F17 . F18 . 2.097(8) yes
F17 . O9 . 3.169(7) yes
F17 . C4 1_455 3.48(1) yes
F17 . C5 1_455 3.386(9) yes
F17 . C31 . 2.966(9) yes
F17 . C32 . 2.339(8) yes
F17 . C33 . 1.294(9) yes
F17 . H3 1_455 3.12(5) no
F17 . H4 1_455 2.94(5) no
F17 . H13 7_455 3.53(3) no
F17 . H18 . 2.890(10) no
F18 . O9 . 2.597(6) yes
F18 . C13 6_555 3.408(9) yes
F18 . C31 . 3.591(9) yes
F18 . C32 . 2.359(8) yes
F18 . C33 . 1.285(9) yes
F18 . H11 6_555 3.03(2) no
F18 . H12 6_555 3.23(3) no
F18 . H14 2_544 3.44(3) no
F18 . H15 2_544 2.83(4) no
O1 . O2 . 3.098(6) yes
O1 . O2 6_555 2.536(6) yes
O1 . O3 . 3.071(6) yes
O1 . O4 . 3.247(7) yes
O1 . O6 . 3.247(6) yes
O1 . O7 . 3.004(6) yes
O1 . N1 . 1.340(6) yes
O1 . N3 . 3.475(6) yes
O1 . N5 . 2.957(6) yes
O1 . C1 . 2.259(8) yes
O1 . C2 . 3.585(8) yes
O1 . C27 . 3.549(7) yes
O1 . H1 . 2.469(8) no
O2 . O3 . 3.105(6) yes
O2 . O4 6_555 3.309(7) yes
O2 . O5 6_555 3.073(6) yes
O2 . O6 6_555 3.157(6) yes
O2 . N1 . 2.930(6) yes
O2 . N3 . 1.356(6) yes
O2 . N5 . 3.460(6) yes
O2 . C1 . 3.544(7) yes
O2 . C7 . 2.275(7) yes
O2 . C8 . 3.593(8) yes
O2 . H6 . 2.484(8) no
O3 . O8 . 3.345(6) yes
O3 . O8 6_555 3.166(6) yes
O3 . O9 6_555 3.013(6) yes
O3 . N1 . 3.432(6) yes
O3 . N3 . 3.024(7) yes
O3 . N5 . 1.346(6) yes
O3 . C13 . 2.263(7) yes
O3 . C14 . 3.575(7) yes
O3 . C32 6_555 3.437(8) yes
O3 . H11 . 2.470(7) no
O4 . O5 . 2.825(9) yes
O4 . O7 . 3.038(7) yes
O4 . C19 . 1.24(1) yes
O4 . C20 . 2.352(11) yes
O4 . C21 . 2.363(11) yes
O4 . C22 . 2.903(11) yes
O4 . H1 . 2.888(9) no
O4 . H7 4_565 3.23(3) no
O4 . H16 . 3.176(10) no
O5 . O6 . 3.000(7) yes
O5 . O7 . 3.457(7) yes
O5 . N3 6_555 3.416(7) yes
O5 . C7 6_555 3.195(9) yes
O5 . C19 . 2.901(11) yes
O5 . C21 . 2.372(11) yes
O5 . C22 . 1.246(9) yes
O5 . C23 . 2.338(12) yes
O5 . H6 6_555 2.65(3) no
O5 . H8 4_565 2.86(4) no
O5 . H16 . 3.190(10) no
O6 . O7 . 2.858(7) yes
O6 . C24 . 1.242(8) yes
O6 . C25 . 2.33(1) yes
O6 . C26 . 2.375(8) yes
O6 . C27 . 2.910(9) yes
O6 . H6 6_555 2.93(2) no
O6 . H17 . 3.185(9) no
O7 . N1 . 3.365(7) yes
O7 . C1 . 3.376(8) yes
O7 . C10 4_565 3.569(9) yes
O7 . C24 . 2.917(9) yes
O7 . C26 . 2.381(8) yes
O7 . C27 . 1.251(8) yes
O7 . C28 . 2.304(9) yes
O7 . H1 . 3.026(8) no
O7 . H7 4_565 3.60(2) no
O7 . H8 4_565 3.14(3) no
O7 . H17 . 3.193(9) no
O8 . O9 . 2.826(6) yes
O8 . O9 6_555 3.032(6) yes
O8 . C17 7_455 3.314(8) yes
O8 . C29 . 1.247(8) yes
O8 . C30 . 2.366(9) yes
O8 . C31 . 2.387(8) yes
O8 . C32 . 2.906(8) yes
O8 . H11 . 3.224(8) no
O8 . H14 7_455 2.79(3) no
O8 . H18 . 3.201(8) no
O9 . N5 6_555 3.324(6) yes
O9 . C13 6_555 3.177(8) yes
O9 . C17 2_544 3.285(8) yes
O9 . C29 . 2.919(8) yes
O9 . C31 . 2.383(8) yes
O9 . C32 . 1.252(8) yes
O9 . C33 . 2.373(8) yes
O9 . H11 6_555 2.72(1) no
O9 . H13 7_455 3.54(2) no
O9 . H14 2_544 2.37(4) no
O9 . H14 7_455 3.55(2) no
O9 . H18 . 3.197(8) no
N1 . N2 . 2.630(7) yes
N1 . N3 . 2.880(7) yes
N1 . N5 . 2.897(7) yes
N1 . N6 . 3.143(7) yes
N1 . C1 . 1.286(8) yes
N1 . C2 . 2.338(8) yes
N1 . H1 . 1.966(9) no
N2 . N3 . 3.069(7) yes
N2 . N4 . 3.051(7) yes
N2 . N6 . 3.130(7) yes
N2 . C1 . 2.408(9) yes
N2 . C2 . 1.353(9) yes
N2 . C3 . 2.39(1) yes
N2 . C4 . 2.775(9) yes
N2 . C5 . 2.394(8) yes
N2 . C6 . 1.335(8) yes
N2 . C18 . 3.346(8) yes
N2 . H1 . 3.281(9) no
N2 . H2 . 3.240(10) no
N2 . H4 . 3.243(9) no
N2 . H5 . 1.976(9) no
N2 . H15 . 2.833(8) no
N3 . N4 . 2.607(7) yes
N3 . N5 . 2.940(7) yes
N3 . C1 . 3.552(8) yes
N3 . C7 . 1.273(7) yes
N3 . C8 . 2.321(8) yes
N3 . C9 . 3.600(9) yes
N3 . H6 . 1.953(7) no
N4 . N5 . 3.194(7) yes
N4 . N6 . 3.140(7) yes
N4 . C6 . 3.245(9) yes
N4 . C7 . 2.392(8) yes
N4 . C8 . 1.358(8) yes
N4 . C9 . 2.392(9) yes
N4 . C10 . 2.776(9) yes
N4 . C11 . 2.394(8) yes
N4 . C12 . 1.340(8) yes
N4 . H5 . 2.742(8) no
N4 . H6 . 3.265(8) no
N4 . H7 . 3.243(9) no
N4 . H9 . 3.244(9) no
N4 . H10 . 1.977(9) no
N5 . N6 . 2.620(6) yes
N5 . C13 . 1.279(7) yes
N5 . C14 . 2.321(7) yes
N5 . C32 6_555 3.448(8) yes
N5 . H11 . 1.958(8) no
N6 . C12 . 3.372(8) yes
N6 . C13 . 2.391(8) yes
N6 . C14 . 1.349(8) yes
N6 . C15 . 2.410(8) yes
N6 . C16 . 2.780(8) yes
N6 . C17 . 2.380(7) yes
N6 . C18 . 1.339(7) yes
N6 . H10 . 2.856(8) no
N6 . H11 . 3.262(8) no
N6 . H12 . 3.262(9) no
N6 . H14 . 3.229(8) no
N6 . H15 . 1.981(8) no
C1 . C2 . 1.480(9) yes
C1 . C3 . 2.50(1) yes
C1 . H1 . 0.950(11) no
C1 . H2 . 2.675(10) no
C2 . C3 . 1.382(9) yes
C2 . C4 . 2.38(1) yes
C2 . C5 . 2.73(1) yes
C2 . C6 . 2.31(1) yes
C2 . H1 . 2.140(10) no
C2 . H2 . 2.030(11) no
C2 . H3 . 3.245(10) no
C2 . H5 . 3.164(11) no
C2 . H15 . 3.520(10) no
C3 . C4 . 1.376(12) yes
C3 . C5 . 2.370(12) yes
C3 . C6 . 2.714(12) yes
C3 . H1 . 2.742(10) no
C3 . H2 . 0.950(13) no
C3 . H3 . 2.030(10) no
C3 . H4 . 3.235(12) no
C4 . C5 . 1.375(13) yes
C4 . C6 . 2.384(12) yes
C4 . H2 . 2.027(13) no
C4 . H3 . 0.950(11) no
C4 . H4 . 2.03(1) no
C4 . H5 . 3.236(12) no
C4 . H18 1_655 3.54(4) no
C5 . C6 . 1.40(1) yes
C5 . H2 . 3.232(13) no
C5 . H3 . 2.029(13) no
C5 . H4 . 0.950(11) no
C5 . H5 . 2.031(11) no
C5 . H12 7_555 3.12(3) no
C6 . H3 . 3.249(11) no
C6 . H4 . 2.050(10) no
C6 . H5 . 0.950(11) no
C6 . H15 . 3.081(9) no
C7 . C8 . 1.469(9) yes
C7 . C9 . 2.50(1) yes
C7 . H6 . 0.950(8) no
C7 . H7 . 2.684(10) no
C8 . C9 . 1.381(9) yes
C8 . C10 . 2.38(1) yes
C8 . C11 . 2.73(1) yes
C8 . C12 . 2.313(9) yes
C8 . H5 . 3.211(9) no
C8 . H6 . 2.133(9) no
C8 . H7 . 2.031(10) no
C8 . H8 . 3.240(10) no
C8 . H10 . 3.169(9) no
C9 . C10 . 1.375(11) yes
C9 . C11 . 2.383(11) yes
C9 . C12 . 2.71(1) yes
C9 . H6 . 2.750(10) no
C9 . H7 . 0.950(10) no
C9 . H8 . 2.029(11) no
C9 . H9 . 3.248(11) no
C10 . C11 . 1.390(11) yes
C10 . C12 . 2.38(1) yes
C10 . H7 . 2.026(11) no
C10 . H8 . 0.950(11) no
C10 . H9 . 2.047(11) no
C10 . H10 . 3.230(11) no
C11 . C12 . 1.38(1) yes
C11 . H5 . 3.557(10) no
C11 . H7 . 3.246(11) no
C11 . H8 . 2.043(11) no
C11 . H9 . 0.950(10) no
C11 . H10 . 2.020(10) no
C12 . H5 . 2.930(10) no
C12 . H8 . 3.250(11) no
C12 . H9 . 2.040(10) no
C12 . H10 . 0.950(10) no
C13 . C14 . 1.462(8) yes
C13 . C15 . 2.510(9) yes
C13 . C32 6_555 3.391(9) yes
C13 . H11 . 0.950(9) no
C13 . H12 . 2.700(9) no
C14 . C15 . 1.411(9) yes
C14 . C16 . 2.401(8) yes
C14 . C17 . 2.729(9) yes
C14 . C18 . 2.317(8) yes
C14 . H10 . 3.442(9) no
C14 . H11 . 2.126(9) no
C14 . H12 . 2.065(9) no
C14 . H13 . 3.268(9) no
C14 . H15 . 3.172(9) no
C14 . H17 . 3.573(9) no
C15 . C16 . 1.383(9) yes
C15 . C17 . 2.39(1) yes
C15 . C18 . 2.74(1) yes
C15 . H4 7_455 3.20(3) no
C15 . H11 . 2.739(9) no
C15 . H12 . 0.950(10) no
C15 . H13 . 2.037(9) no
C15 . H14 . 3.250(10) no
C15 . H17 . 3.240(10) no
C16 . C17 . 1.39(1) yes
C16 . C18 . 2.39(1) yes
C16 . H4 7_455 3.28(2) no
C16 . H12 . 2.040(10) no
C16 . H13 . 0.950(9) no
C16 . H14 . 2.040(10) no
C16 . H15 . 3.250(9) no
C16 . H17 . 3.420(10) no
C17 . C18 . 1.379(9) yes
C17 . H12 . 3.250(10) no
C17 . H13 . 2.040(10) no
C17 . H14 . 0.950(10) no
C17 . H15 . 2.018(9) no
C18 . H10 . 3.102(9) no
C18 . H13 . 3.250(9) no
C18 . H14 . 2.031(9) no
C18 . H15 . 0.950(9) no
C19 . C20 . 1.551(14) yes
C19 . C21 . 1.384(14) yes
C19 . C22 . 2.434(14) yes
C19 . H7 4_565 3.23(4) no
C19 . H16 . 2.022(13) no
C20 . C21 . 2.512(16) yes
C20 . H2 6_555 3.58(2) no
C20 . H16 . 2.62(2) no
C21 . C22 . 1.396(13) yes
C21 . C23 . 2.56(2) yes
C21 . H8 4_565 3.58(5) no
C21 . H16 . 0.950(12) no
C22 . C23 . 1.559(16) yes
C22 . H6 6_555 3.34(3) no
C22 . H8 4_565 3.16(5) no
C22 . H16 . 2.033(13) no
C23 . H2 7_465 3.11(5) no
C23 . H6 6_555 3.52(4) no
C23 . H16 . 2.69(2) no
C24 . C25 . 1.532(11) yes
C24 . C26 . 1.39(1) yes
C24 . C27 . 2.428(11) yes
C24 . H17 . 2.030(10) no
C25 . C26 . 2.502(12) yes
C25 . H9 7_455 3.46(3) no
C25 . H11 . 3.593(11) no
C25 . H17 . 2.619(12) no
C26 . C27 . 1.39(1) yes
C26 . C28 . 2.502(11) yes
C26 . H17 . 0.950(10) no
C27 . C28 . 1.52(1) yes
C27 . H17 . 2.020(10) no
C28 . H4 4_565 3.43(2) no
C28 . H17 . 2.628(11) no
C29 . C30 . 1.55(1) yes
C29 . C31 . 1.42(1) yes
C29 . C32 . 2.451(9) yes
C29 . H13 7_455 3.54(2) no
C29 . H14 7_455 3.35(3) no
C29 . H18 . 2.056(10) no
C30 . C31 . 2.534(11) yes
C30 . H18 . 2.660(10) no
C31 . C32 . 1.393(9) yes
C31 . C33 . 2.49(1) yes
C31 . H3 1_455 3.31(4) no
C31 . H13 7_455 3.41(3) no
C31 . H18 . 0.950(10) no
C32 . C33 . 1.546(9) yes
C32 . H11 6_555 3.22(2) no
C32 . H13 7_455 3.38(3) no
C32 . H14 2_544 3.35(3) no
C32 . H18 . 2.034(10) no
C33 . H11 6_555 3.51(2) no
C33 . H18 . 2.600(10) no
